data_7119787
loop_
_publ_author_name
'Das, Prajwalita'
'Takada, Masahiro'
'Matsuzaki, Kohei'
'Saito, Norimichi'
'Shibata, Norio'

_publ_section_title
;
 SF5-Pyridylaryl-\l(3)-iodonium salts and their utility as electrophilic
 reagents to access SF5-pyridine derivatives in the late-stage of
 synthesis.
;
_journal_issue 27
_journal_name_full 'Chemical communications (Cambridge, England)'
_journal_page_first 3850
_journal_page_last 3853
_journal_paper_doi 10.1039/c7cc01043e
_journal_volume 53
_journal_year 2017
_chemical_formula_moiety 'C15 H14 F8 I N O3 S2'
_chemical_formula_sum 'C15 H14 F8 I N O3 S2'
_chemical_formula_weight 599.29
_space_group_IT_number 14
_symmetry_cell_setting monoclinic
_symmetry_Int_Tables_number 14
_symmetry_space_group_name_Hall '-P 2ybc'
_symmetry_space_group_name_H-M 'P 1 21/c 1'
_atom_sites_solution_hydrogens geom
_atom_sites_solution_primary direct
_atom_sites_solution_secondary difmap
_audit_update_record
;
2017-02-08 deposited with the CCDC.
2017-03-08 downloaded from the CCDC.
;
_cell_angle_alpha 90.0000
_cell_angle_beta 90.3120(7)
_cell_angle_gamma 90.0000
_cell_formula_units_Z 8
_cell_length_a 8.39686(15)
_cell_length_b 21.2421(4)
_cell_length_c 23.0334(5)
_cell_measurement_reflns_used 34879
_cell_measurement_temperature 173
_cell_measurement_theta_max 27.45
_cell_measurement_theta_min 3.00
_cell_volume 4108.34(14)
_computing_cell_refinement 'RAPID AUTO'
_computing_data_collection 'RAPID AUTO (Rigaku, ????)'
_computing_data_reduction 'RAPID AUTO'
_computing_molecular_graphics 'CrystalStructure 4.0'
_computing_publication_material 'CrystalStructure 4.0 (Rigaku, 2010)'
_computing_structure_refinement 'SHELXL97 (Sheldrick, 2008)'
_computing_structure_solution 'SIR2004 (Burla, et al., 2005)'
_diffrn_ambient_temperature 173
_diffrn_detector_area_resol_mean 10.000
_diffrn_measured_fraction_theta_full 0.998
_diffrn_measured_fraction_theta_max 0.998
_diffrn_measurement_device_type 'Rigaku R-AXIS RAPID'
_diffrn_measurement_method \w
_diffrn_radiation_type 'Mo K\a'
_diffrn_radiation_wavelength 0.71075
_diffrn_reflns_av_R_equivalents 0.0251
_diffrn_reflns_limit_h_max 10
_diffrn_reflns_limit_h_min -10
_diffrn_reflns_limit_k_max 24
_diffrn_reflns_limit_k_min -27
_diffrn_reflns_limit_l_max 29
_diffrn_reflns_limit_l_min -29
_diffrn_reflns_number 39660
_diffrn_reflns_theta_full 27.45
_diffrn_reflns_theta_max 27.45
_diffrn_standards_number 0
_exptl_absorpt_coefficient_mu 1.851
_exptl_absorpt_correction_T_max 0.912
_exptl_absorpt_correction_T_min 0.622
_exptl_absorpt_correction_type multi-scan
_exptl_absorpt_process_details 'ABSCOR (Rigaku, 1995)'
_exptl_crystal_colour colorless
_exptl_crystal_density_diffrn 1.938
_exptl_crystal_density_method 'not measured'
_exptl_crystal_description platelet
_exptl_crystal_F_000 2336.00
_exptl_crystal_size_max 0.250
_exptl_crystal_size_mid 0.200
_exptl_crystal_size_min 0.050
_refine_diff_density_max 0.690
_refine_diff_density_min -0.630
_refine_ls_extinction_method none
_refine_ls_goodness_of_fit_ref 1.062
_refine_ls_hydrogen_treatment constr
_refine_ls_number_parameters 541
_refine_ls_number_reflns 9366
_refine_ls_number_restraints 0
_refine_ls_R_factor_gt 0.0277
_refine_ls_shift/su_max 0.001
_refine_ls_structure_factor_coef Fsqd
_refine_ls_weighting_details 'w = 1/[\s^2^(Fo^2^)+(0.0396P)^2^+2.9621P] where P=(Fo^2^+2Fc^2^)/3'
_refine_ls_weighting_scheme calc
_refine_ls_wR_factor_ref 0.0724
_reflns_number_gt 8286
_reflns_number_total 9366
_reflns_threshold_expression F^2^>2.0\s(F^2^)
_cod_data_source_file c7cc01043e2.cif
_cod_data_source_block 20150827PySF5Mes-2
_cod_depositor_comments 'Adding full bibliography for 7119787.cif.'
_cod_original_cell_volume 4108.35(13)
_cod_database_code 7119787

loop_
_symmetry_equiv_pos_site_id
_symmetry_equiv_pos_as_xyz
1 +X,+Y,+Z
2 -X,1/2+Y,1/2-Z
3 -X,-Y,-Z
4 +X,1/2-Y,1/2+Z

loop_
_atom_site_label
_atom_site_type_symbol
_atom_site_fract_x
_atom_site_fract_y
_atom_site_fract_z
_atom_site_U_iso_or_equiv
_atom_site_adp_type
_atom_site_occupancy
_atom_site_symmetry_multiplicity
_atom_site_calc_flag
_atom_site_refinement_flags
I1 I 0.98536(2) 0.52097(2) 0.25600(2) 0.02639(5) Uani 1.0 4 d .
I2 I 0.51327(2) 0.16109(2) 0.22070(2) 0.02905(5) Uani 1.0 4 d .
S1 S 1.60967(8) 0.41801(3) 0.40429(3) 0.03132(13) Uani 1.0 4 d .
S2 S 0.61474(8) 0.54211(3) 0.16612(3) 0.03026(13) Uani 1.0 4 d .
S3 S 1.13037(9) 0.26200(3) 0.37351(3) 0.03950(16) Uani 1.0 4 d .
S4 S 1.14753(7) 0.13796(3) 0.13116(2) 0.02813(12) Uani 1.0 4 d .
F1 F 1.7204(2) 0.46156(9) 0.36674(8) 0.0501(5) Uani 1.0 4 d .
F2 F 1.6376(3) 0.36213(9) 0.36042(8) 0.0530(5) Uani 1.0 4 d .
F3 F 1.5106(2) 0.37294(9) 0.44451(8) 0.0511(5) Uani 1.0 4 d .
F4 F 1.5919(3) 0.47278(9) 0.45018(8) 0.0506(5) Uani 1.0 4 d .
F5 F 1.7639(2) 0.39577(9) 0.43833(7) 0.0495(5) Uani 1.0 4 d .
F6 F 0.7529(3) 0.51399(14) 0.06847(9) 0.0808(8) Uani 1.0 4 d .
F7 F 0.4993(3) 0.51963(11) 0.06290(8) 0.0638(6) Uani 1.0 4 d .
F8 F 0.6354(4) 0.60415(12) 0.06881(10) 0.0879(9) Uani 1.0 4 d .
F9 F 1.0874(4) 0.21845(13) 0.42529(9) 0.0847(9) Uani 1.0 4 d .
F10 F 1.0281(3) 0.31757(10) 0.39868(10) 0.0661(6) Uani 1.0 4 d .
F11 F 1.1843(3) 0.30770(9) 0.32273(8) 0.0533(5) Uani 1.0 4 d .
F12 F 1.2449(3) 0.21015(9) 0.34760(10) 0.0635(6) Uani 1.0 4 d .
F13 F 1.2760(3) 0.28735(11) 0.41002(9) 0.0651(6) Uani 1.0 4 d .
F14 F 1.2797(3) 0.16673(12) 0.03254(9) 0.0681(7) Uani 1.0 4 d .
F15 F 1.1524(4) 0.07857(11) 0.03243(9) 0.0769(7) Uani 1.0 4 d .
F16 F 1.0251(3) 0.16556(10) 0.03016(8) 0.0586(6) Uani 1.0 4 d .
O1 O 0.7618(3) 0.57105(9) 0.18506(9) 0.0406(5) Uani 1.0 4 d .
O2 O 0.6012(3) 0.47641(9) 0.17843(10) 0.0492(6) Uani 1.0 4 d .
O3 O 0.4755(3) 0.57935(11) 0.17923(10) 0.0501(6) Uani 1.0 4 d .
O4 O 1.2925(3) 0.10635(10) 0.14792(9) 0.0416(5) Uani 1.0 4 d .
O5 O 1.0051(3) 0.10251(9) 0.14439(8) 0.0361(4) Uani 1.0 4 d .
O6 O 1.1424(3) 0.20329(9) 0.14646(9) 0.0445(5) Uani 1.0 4 d .
N1 N 1.4481(3) 0.45088(11) 0.30876(9) 0.0351(5) Uani 1.0 4 d .
N2 N 0.8248(3) 0.23020(11) 0.35751(9) 0.0361(5) Uani 1.0 4 d .
C1 C 1.1776(3) 0.48392(10) 0.30525(10) 0.0251(5) Uani 1.0 4 d .
C2 C 1.3201(4) 0.47134(12) 0.27829(11) 0.0327(6) Uani 1.0 4 d .
C3 C 1.4301(3) 0.44367(11) 0.36538(10) 0.0260(5) Uani 1.0 4 d .
C4 C 1.2928(3) 0.45445(12) 0.39564(10) 0.0294(5) Uani 1.0 4 d .
C5 C 1.1608(3) 0.47480(12) 0.36433(11) 0.0306(5) Uani 1.0 4 d .
C6 C 1.0214(3) 0.46034(11) 0.18496(10) 0.0271(5) Uani 1.0 4 d .
C7 C 1.0938(3) 0.48421(12) 0.13538(11) 0.0311(6) Uani 1.0 4 d .
C8 C 1.1299(4) 0.44057(14) 0.09236(12) 0.0383(6) Uani 1.0 4 d .
C9 C 1.0943(4) 0.37683(14) 0.09796(12) 0.0416(7) Uani 1.0 4 d .
C10 C 1.0115(4) 0.35667(13) 0.14704(12) 0.0380(6) Uani 1.0 4 d .
C11 C 0.9721(3) 0.39756(11) 0.19173(11) 0.0296(5) Uani 1.0 4 d .
C12 C 1.1266(4) 0.55322(13) 0.12544(13) 0.0387(6) Uani 1.0 4 d .
C13 C 1.1416(6) 0.33013(17) 0.05159(15) 0.0609(10) Uani 1.0 4 d .
C14 C 0.8761(4) 0.37524(12) 0.24243(12) 0.0383(6) Uani 1.0 4 d .
C15 C 0.6274(4) 0.54517(16) 0.08718(12) 0.0454(7) Uani 1.0 4 d .
C16 C 0.7126(3) 0.19315(11) 0.26904(10) 0.0267(5) Uani 1.0 4 d .
C17 C 0.6978(4) 0.20985(13) 0.32678(11) 0.0346(6) Uani 1.0 4 d .
C18 C 0.9625(3) 0.23269(11) 0.33015(10) 0.0276(5) Uani 1.0 4 d .
C19 C 0.9885(3) 0.21612(12) 0.27347(11) 0.0300(5) Uani 1.0 4 d .
C20 C 0.8570(3) 0.19584(11) 0.24162(11) 0.0299(5) Uani 1.0 4 d .
C21 C 0.5631(3) 0.22154(11) 0.14980(11) 0.0283(5) Uani 1.0 4 d .
C22 C 0.5343(4) 0.28623(12) 0.15714(12) 0.0334(6) Uani 1.0 4 d .
C23 C 0.5796(4) 0.32469(13) 0.11156(14) 0.0411(7) Uani 1.0 4 d .
C24 C 0.6470(4) 0.30123(14) 0.06098(13) 0.0417(7) Uani 1.0 4 d .
C25 C 0.6674(4) 0.23654(14) 0.05565(12) 0.0377(6) Uani 1.0 4 d .
C26 C 0.6264(3) 0.19483(12) 0.09981(11) 0.0310(6) Uani 1.0 4 d .
C27 C 0.4537(4) 0.31418(14) 0.20965(14) 0.0447(7) Uani 1.0 4 d .
C28 C 0.6977(5) 0.34540(18) 0.01295(16) 0.0635(10) Uani 1.0 4 d .
C29 C 0.6489(4) 0.12499(13) 0.09101(12) 0.0362(6) Uani 1.0 4 d .
C30 C 1.1523(4) 0.13707(15) 0.05195(12) 0.0419(7) Uani 1.0 4 d .
H2 H 1.3286 0.4772 0.2375 0.0393 Uiso 1.0 4 calc R
H4 H 1.2881 0.4482 0.4364 0.0352 Uiso 1.0 4 calc R
H5 H 1.0619 0.4822 0.3830 0.0367 Uiso 1.0 4 calc R
H8 H 1.1806 0.4547 0.0580 0.0460 Uiso 1.0 4 calc R
H10 H 0.9812 0.3137 0.1499 0.0456 Uiso 1.0 4 calc R
H12A H 1.0945 0.5773 0.1597 0.0464 Uiso 1.0 4 calc R
H12B H 1.2406 0.5594 0.1186 0.0464 Uiso 1.0 4 calc R
H12C H 1.0660 0.5678 0.0915 0.0464 Uiso 1.0 4 calc R
H13A H 1.1070 0.2878 0.0629 0.0731 Uiso 1.0 4 calc R
H13B H 1.0910 0.3417 0.0147 0.0731 Uiso 1.0 4 calc R
H13C H 1.2576 0.3306 0.0471 0.0731 Uiso 1.0 4 calc R
H14A H 0.8599 0.4102 0.2695 0.0459 Uiso 1.0 4 calc R
H14B H 0.7726 0.3598 0.2287 0.0459 Uiso 1.0 4 calc R
H14C H 0.9331 0.3411 0.2622 0.0459 Uiso 1.0 4 calc R
H17 H 0.5968 0.2070 0.3450 0.0415 Uiso 1.0 4 calc R
H19 H 1.0915 0.2184 0.2567 0.0360 Uiso 1.0 4 calc R
H20 H 0.8670 0.1842 0.2020 0.0359 Uiso 1.0 4 calc R
H23 H 0.5639 0.3688 0.1150 0.0494 Uiso 1.0 4 calc R
H25 H 0.7107 0.2202 0.0207 0.0453 Uiso 1.0 4 calc R
H27A H 0.4299 0.2807 0.2375 0.0536 Uiso 1.0 4 calc R
H27B H 0.5245 0.3452 0.2278 0.0536 Uiso 1.0 4 calc R
H27C H 0.3544 0.3348 0.1976 0.0536 Uiso 1.0 4 calc R
H28A H 0.6744 0.3889 0.0242 0.0762 Uiso 1.0 4 calc R
H28B H 0.8123 0.3408 0.0063 0.0762 Uiso 1.0 4 calc R
H28C H 0.6394 0.3351 -0.0228 0.0762 Uiso 1.0 4 calc R
H29A H 0.6952 0.1174 0.0527 0.0435 Uiso 1.0 4 calc R
H29B H 0.7205 0.1085 0.1211 0.0435 Uiso 1.0 4 calc R
H29C H 0.5455 0.1038 0.0935 0.0435 Uiso 1.0 4 calc R

loop_
_atom_site_aniso_label
_atom_site_aniso_U_11
_atom_site_aniso_U_22
_atom_site_aniso_U_33
_atom_site_aniso_U_12
_atom_site_aniso_U_13
_atom_site_aniso_U_23
I1 0.02850(9) 0.02516(8) 0.02546(8) 0.00407(5) -0.00404(6) -0.00225(6)
I2 0.02896(9) 0.03046(9) 0.02770(9) -0.00511(6) -0.00314(6) 0.00154(6)
S1 0.0275(3) 0.0391(4) 0.0273(3) 0.0037(3) -0.0017(3) 0.0050(3)
S2 0.0311(4) 0.0324(3) 0.0273(3) 0.0062(3) -0.0010(3) -0.0024(3)
S3 0.0420(4) 0.0434(4) 0.0330(4) -0.0015(3) -0.0127(3) -0.0076(3)
S4 0.0304(4) 0.0316(3) 0.0225(3) -0.0045(3) 0.0017(3) 0.0004(3)
F1 0.0298(9) 0.0681(12) 0.0524(11) -0.0056(8) 0.0006(8) 0.0221(9)
F2 0.0539(12) 0.0531(11) 0.0518(11) 0.0273(9) -0.0113(9) -0.0101(9)
F3 0.0399(10) 0.0638(11) 0.0495(10) -0.0031(8) -0.0046(8) 0.0325(9)
F4 0.0492(11) 0.0621(11) 0.0403(9) 0.0085(9) -0.0134(8) -0.0158(9)
F5 0.0329(10) 0.0723(12) 0.0431(9) 0.0125(8) -0.0089(7) 0.0119(9)
F6 0.0551(14) 0.148(3) 0.0393(11) 0.0153(14) 0.0133(10) -0.0161(13)
F7 0.0557(13) 0.0941(16) 0.0415(10) -0.0086(11) -0.0123(9) -0.0202(11)
F8 0.120(3) 0.0869(17) 0.0571(13) -0.0281(16) -0.0262(14) 0.0390(13)
F9 0.0933(19) 0.116(2) 0.0444(11) -0.0376(15) -0.0352(12) 0.0336(13)
F10 0.0560(13) 0.0746(13) 0.0675(13) 0.0010(10) -0.0058(10) -0.0471(12)
F11 0.0489(11) 0.0541(11) 0.0567(11) -0.0195(9) -0.0104(9) 0.0013(9)
F12 0.0457(12) 0.0560(11) 0.0885(15) 0.0167(9) -0.0284(11) -0.0225(11)
F13 0.0561(13) 0.0827(14) 0.0561(12) -0.0088(11) -0.0284(10) -0.0205(11)
F14 0.0500(13) 0.1137(19) 0.0408(10) 0.0000(12) 0.0194(9) 0.0205(11)
F15 0.120(2) 0.0703(14) 0.0406(11) 0.0182(14) 0.0003(12) -0.0241(11)
F16 0.0506(12) 0.0892(15) 0.0358(9) 0.0099(10) -0.0070(8) 0.0175(10)
O1 0.0380(12) 0.0418(11) 0.0417(11) 0.0051(9) -0.0139(9) 0.0014(9)
O2 0.0637(16) 0.0368(11) 0.0471(12) -0.0025(10) 0.0099(11) 0.0045(10)
O3 0.0365(12) 0.0618(14) 0.0520(13) 0.0178(10) -0.0084(10) -0.0214(11)
O4 0.0345(11) 0.0470(11) 0.0433(11) -0.0028(9) -0.0102(9) 0.0042(9)
O5 0.0324(10) 0.0431(10) 0.0329(10) -0.0099(8) -0.0008(8) 0.0041(8)
O6 0.0608(14) 0.0326(10) 0.0401(11) -0.0074(9) 0.0142(10) -0.0052(9)
N1 0.0307(12) 0.0485(13) 0.0260(10) 0.0077(10) 0.0018(9) -0.0004(10)
N2 0.0401(14) 0.0428(13) 0.0252(11) -0.0036(10) -0.0004(9) -0.0035(10)
C1 0.0277(13) 0.0227(11) 0.0250(11) 0.0025(9) -0.0021(9) 0.0017(9)
C2 0.0325(14) 0.0422(14) 0.0235(12) 0.0048(11) 0.0020(10) 0.0008(11)
C3 0.0273(12) 0.0265(11) 0.0241(11) 0.0023(9) -0.0008(9) 0.0022(9)
C4 0.0303(13) 0.0369(13) 0.0209(11) 0.0053(10) 0.0033(9) 0.0053(10)
C5 0.0285(13) 0.0352(13) 0.0280(12) 0.0041(10) 0.0045(10) 0.0032(10)
C6 0.0287(13) 0.0275(11) 0.0251(11) 0.0027(9) -0.0042(9) -0.0015(10)
C7 0.0278(13) 0.0357(13) 0.0300(12) -0.0006(10) -0.0029(10) 0.0006(11)
C8 0.0372(16) 0.0495(16) 0.0284(13) 0.0008(12) 0.0039(11) -0.0028(12)
C9 0.0494(18) 0.0419(15) 0.0334(14) 0.0045(13) -0.0024(12) -0.0110(12)
C10 0.0505(18) 0.0282(12) 0.0353(14) 0.0011(12) -0.0043(12) -0.0060(11)
C11 0.0339(14) 0.0270(12) 0.0280(12) 0.0026(10) -0.0056(10) 0.0011(10)
C12 0.0377(16) 0.0381(14) 0.0404(15) -0.0079(12) 0.0032(12) 0.0046(12)
C13 0.082(3) 0.058(2) 0.0432(18) 0.0041(19) 0.0108(18) -0.0198(16)
C14 0.0500(18) 0.0279(12) 0.0369(14) -0.0026(11) 0.0016(12) 0.0055(11)
C15 0.0425(18) 0.063(2) 0.0308(14) -0.0021(14) -0.0039(12) 0.0032(14)
C16 0.0302(13) 0.0244(11) 0.0253(11) -0.0030(9) -0.0028(9) -0.0006(9)
C17 0.0345(15) 0.0418(14) 0.0275(12) -0.0038(11) 0.0031(10) -0.0013(11)
C18 0.0321(14) 0.0247(11) 0.0260(11) -0.0000(9) -0.0060(10) -0.0016(9)
C19 0.0278(13) 0.0324(12) 0.0299(12) -0.0004(10) -0.0013(10) -0.0057(10)
C20 0.0328(14) 0.0314(12) 0.0257(11) -0.0017(10) -0.0001(10) -0.0059(10)
C21 0.0270(13) 0.0307(12) 0.0273(12) -0.0006(10) -0.0037(9) 0.0020(10)
C22 0.0336(14) 0.0306(12) 0.0360(14) 0.0004(10) -0.0042(11) -0.0005(11)
C23 0.0435(17) 0.0312(13) 0.0487(17) 0.0010(12) -0.0035(13) 0.0074(13)
C24 0.0405(17) 0.0460(16) 0.0387(15) -0.0017(13) -0.0032(12) 0.0150(13)
C25 0.0348(15) 0.0508(16) 0.0276(12) 0.0039(12) -0.0014(11) 0.0020(12)
C26 0.0249(13) 0.0363(13) 0.0316(13) 0.0013(10) -0.0069(10) -0.0025(11)
C27 0.0535(19) 0.0324(14) 0.0482(17) 0.0065(13) 0.0047(14) -0.0078(13)
C28 0.071(3) 0.068(3) 0.052(2) -0.0007(19) 0.0064(18) 0.0280(18)
C29 0.0332(15) 0.0404(14) 0.0350(14) 0.0050(11) -0.0039(11) -0.0094(12)
C30 0.0450(17) 0.0553(18) 0.0256(13) 0.0077(14) 0.0029(12) 0.0010(13)

loop_
_atom_type_symbol
_atom_type_description
_atom_type_scat_dispersion_real
_atom_type_scat_dispersion_imag
_atom_type_scat_source
C C 0.0033 0.0016
;
International Tables for Crystallography
(1992, Vol. C, Tables 4.2.6.8 and 6.1.1.4)
;
H H 0.0000 0.0000
;
International Tables for Crystallography
(1992, Vol. C, Table 6.1.1.4)
;
F F 0.0171 0.0103
;
International Tables for Crystallography
(1992, Vol. C, Tables 4.2.6.8 and 6.1.1.4)
;
I I -0.4742 1.8119
;
International Tables for Crystallography
(1992, Vol. C, Tables 4.2.6.8 and 6.1.1.4)
;
O O 0.0106 0.0060
;
International Tables for Crystallography
(1992, Vol. C, Tables 4.2.6.8 and 6.1.1.4)
;
S S 0.1246 0.1234
;
International Tables for Crystallography
(1992, Vol. C, Tables 4.2.6.8 and 6.1.1.4)
;
N N 0.0061 0.0033
;
International Tables for Crystallography
(1992, Vol. C, Tables 4.2.6.8 and 6.1.1.4)
;

loop_
_geom_angle_atom_site_label_1
_geom_angle_atom_site_label_2
_geom_angle_atom_site_label_3
_geom_angle
_geom_angle_publ_flag
C1 I1 C6 94.40(9) yes
C16 I2 C21 92.95(10) yes
F1 S1 F2 89.99(11) yes
F1 S1 F3 175.66(11) yes
F1 S1 F4 89.60(11) yes
F1 S1 F5 87.91(10) yes
F1 S1 C3 92.49(11) yes
F2 S1 F3 90.02(11) yes
F2 S1 F4 176.37(11) yes
F2 S1 F5 88.19(10) yes
F2 S1 C3 92.04(11) yes
F3 S1 F4 90.12(11) yes
F3 S1 F5 87.75(10) yes
F3 S1 C3 91.86(11) yes
F4 S1 F5 88.19(10) yes
F4 S1 C3 91.59(11) yes
F5 S1 C3 179.55(11) yes
O1 S2 O2 115.10(14) yes
O1 S2 O3 113.28(13) yes
O1 S2 C15 103.40(14) yes
O2 S2 O3 115.36(15) yes
O2 S2 C15 103.76(15) yes
O3 S2 C15 103.91(15) yes
F9 S3 F10 91.98(14) yes
F9 S3 F11 176.38(13) yes
F9 S3 F12 91.10(13) yes
F9 S3 F13 88.65(13) yes
F9 S3 C18 92.01(13) yes
F10 S3 F11 88.34(12) yes
F10 S3 F12 175.23(12) yes
F10 S3 F13 88.29(12) yes
F10 S3 C18 92.08(12) yes
F11 S3 F12 88.36(11) yes
F11 S3 F13 87.75(11) yes
F11 S3 C18 91.59(11) yes
F12 S3 F13 88.14(12) yes
F12 S3 C18 91.45(12) yes
F13 S3 C18 179.23(12) yes
O4 S4 O5 113.52(12) yes
O4 S4 O6 114.31(13) yes
O4 S4 C30 103.88(14) yes
O5 S4 O6 115.25(13) yes
O5 S4 C30 103.16(13) yes
O6 S4 C30 104.88(14) yes
C2 N1 C3 117.0(3) yes
C17 N2 C18 117.0(3) yes
I1 C1 C2 119.45(18) yes
I1 C1 C5 119.84(18) yes
C2 C1 C5 120.7(3) yes
N1 C2 C1 121.2(3) yes
S1 C3 N1 114.70(19) yes
S1 C3 C4 119.57(18) yes
N1 C3 C4 125.7(3) yes
C3 C4 C5 117.4(3) yes
C1 C5 C4 118.0(3) yes
I1 C6 C7 118.68(18) yes
I1 C6 C11 116.79(18) yes
C7 C6 C11 124.5(3) yes
C6 C7 C8 116.1(3) yes
C6 C7 C12 124.0(3) yes
C8 C7 C12 119.9(3) yes
C7 C8 C9 122.3(3) yes
C8 C9 C10 118.7(3) yes
C8 C9 C13 121.0(3) yes
C10 C9 C13 120.3(3) yes
C9 C10 C11 122.0(3) yes
C6 C11 C10 116.1(3) yes
C6 C11 C14 123.1(3) yes
C10 C11 C14 120.7(3) yes
S2 C15 F6 111.0(3) yes
S2 C15 F7 110.8(2) yes
S2 C15 F8 110.8(3) yes
F6 C15 F7 107.7(3) yes
F6 C15 F8 109.2(3) yes
F7 C15 F8 107.1(3) yes
I2 C16 C17 120.88(19) yes
I2 C16 C20 118.01(18) yes
C17 C16 C20 121.1(3) yes
N2 C17 C16 120.8(3) yes
S3 C18 N2 115.23(18) yes
S3 C18 C19 118.7(2) yes
N2 C18 C19 126.1(3) yes
C18 C19 C20 116.9(3) yes
C16 C20 C19 118.1(3) yes
I2 C21 C22 117.68(19) yes
I2 C21 C26 117.91(18) yes
C22 C21 C26 124.4(3) yes
C21 C22 C23 115.9(3) yes
C21 C22 C27 124.0(3) yes
C23 C22 C27 120.1(3) yes
C22 C23 C24 122.6(3) yes
C23 C24 C25 118.6(3) yes
C23 C24 C28 120.5(3) yes
C25 C24 C28 120.9(3) yes
C24 C25 C26 122.2(3) yes
C21 C26 C25 116.2(3) yes
C21 C26 C29 124.1(3) yes
C25 C26 C29 119.7(3) yes
S4 C30 F14 110.8(2) yes
S4 C30 F15 110.5(2) yes
S4 C30 F16 110.6(2) yes
F14 C30 F15 109.3(3) yes
F14 C30 F16 107.9(3) yes
F15 C30 F16 107.6(3) yes
N1 C2 H2 119.376 no
C1 C2 H2 119.383 no
C3 C4 H4 121.315 no
C5 C4 H4 121.328 no
C1 C5 H5 121.003 no
C4 C5 H5 120.979 no
C7 C8 H8 118.874 no
C9 C8 H8 118.848 no
C9 C10 H10 118.999 no
C11 C10 H10 119.025 no
C7 C12 H12A 109.477 no
C7 C12 H12B 109.475 no
C7 C12 H12C 109.475 no
H12A C12 H12B 109.463 no
H12A C12 H12C 109.465 no
H12B C12 H12C 109.472 no
C9 C13 H13A 109.474 no
C9 C13 H13B 109.466 no
C9 C13 H13C 109.471 no
H13A C13 H13B 109.474 no
H13A C13 H13C 109.481 no
H13B C13 H13C 109.461 no
C11 C14 H14A 109.464 no
C11 C14 H14B 109.477 no
C11 C14 H14C 109.473 no
H14A C14 H14B 109.463 no
H14A C14 H14C 109.473 no
H14B C14 H14C 109.477 no
N2 C17 H17 119.612 no
C16 C17 H17 119.586 no
C18 C19 H19 121.578 no
C20 C19 H19 121.566 no
C16 C20 H20 120.934 no
C19 C20 H20 120.932 no
C22 C23 H23 118.717 no
C24 C23 H23 118.711 no
C24 C25 H25 118.896 no
C26 C25 H25 118.901 no
C22 C27 H27A 109.465 no
C22 C27 H27B 109.466 no
C22 C27 H27C 109.473 no
H27A C27 H27B 109.471 no
H27A C27 H27C 109.481 no
H27B C27 H27C 109.472 no
C24 C28 H28A 109.479 no
C24 C28 H28B 109.469 no
C24 C28 H28C 109.477 no
H28A C28 H28B 109.467 no
H28A C28 H28C 109.462 no
H28B C28 H28C 109.473 no
C26 C29 H29A 109.463 no
C26 C29 H29B 109.466 no
C26 C29 H29C 109.463 no
H29A C29 H29B 109.475 no
H29A C29 H29C 109.481 no
H29B C29 H29C 109.479 no

loop_
_geom_bond_atom_site_label_1
_geom_bond_atom_site_label_2
_geom_bond_distance
_geom_bond_publ_flag
I1 C1 2.119(3) yes
I1 C6 2.105(3) yes
I2 C16 2.118(3) yes
I2 C21 2.121(3) yes
S1 F1 1.574(2) yes
S1 F2 1.577(2) yes
S1 F3 1.573(2) yes
S1 F4 1.579(2) yes
S1 F5 1.5826(19) yes
S1 C3 1.833(3) yes
S2 O1 1.445(2) yes
S2 O2 1.429(2) yes
S2 O3 1.445(3) yes
S2 C15 1.823(3) yes
S3 F9 1.553(3) yes
S3 F10 1.572(3) yes
S3 F11 1.588(2) yes
S3 F12 1.581(3) yes
S3 F13 1.575(3) yes
S3 C18 1.832(3) yes
S4 O4 1.441(3) yes
S4 O5 1.447(2) yes
S4 O6 1.432(2) yes
S4 C30 1.825(3) yes
F6 C15 1.319(4) yes
F7 C15 1.326(4) yes
F8 C15 1.324(5) yes
F14 C30 1.322(4) yes
F15 C30 1.322(4) yes
F16 C30 1.324(4) yes
N1 C2 1.353(4) yes
N1 C3 1.323(3) yes
N2 C17 1.348(4) yes
N2 C18 1.321(4) yes
C1 C2 1.378(4) yes
C1 C5 1.382(4) yes
C3 C4 1.370(4) yes
C4 C5 1.388(4) yes
C6 C7 1.392(4) yes
C6 C11 1.405(4) yes
C7 C8 1.392(4) yes
C7 C12 1.509(4) yes
C8 C9 1.393(5) yes
C9 C10 1.398(4) yes
C9 C13 1.512(5) yes
C10 C11 1.388(4) yes
C11 C14 1.500(4) yes
C16 C17 1.383(4) yes
C16 C20 1.372(4) yes
C18 C19 1.371(4) yes
C19 C20 1.391(4) yes
C21 C22 1.406(4) yes
C21 C26 1.392(4) yes
C22 C23 1.385(4) yes
C22 C27 1.511(5) yes
C23 C24 1.390(5) yes
C24 C25 1.390(5) yes
C24 C28 1.514(5) yes
C25 C26 1.394(4) yes
C26 C29 1.509(4) yes
C2 H2 0.950 no
C4 H4 0.950 no
C5 H5 0.950 no
C8 H8 0.950 no
C10 H10 0.950 no
C12 H12A 0.980 no
C12 H12B 0.980 no
C12 H12C 0.980 no
C13 H13A 0.980 no
C13 H13B 0.980 no
C13 H13C 0.980 no
C14 H14A 0.980 no
C14 H14B 0.980 no
C14 H14C 0.980 no
C17 H17 0.950 no
C19 H19 0.950 no
C20 H20 0.950 no
C23 H23 0.950 no
C25 H25 0.950 no
C27 H27A 0.980 no
C27 H27B 0.980 no
C27 H27C 0.980 no
C28 H28A 0.980 no
C28 H28B 0.980 no
C28 H28C 0.980 no
C29 H29A 0.980 no
C29 H29B 0.980 no
C29 H29C 0.980 no

loop_
_geom_contact_atom_site_label_1
_geom_contact_atom_site_label_2
_geom_contact_distance
_geom_contact_publ_flag
_geom_contact_site_symmetry_2
I1 C12 3.310(3) no .
I1 C14 3.243(3) no .
I2 C27 3.300(3) no .
I2 C29 3.293(3) no .
F1 N1 2.651(3) no .
F2 N1 2.735(3) no .
F2 C4 3.594(4) no .
F3 N1 3.574(3) no .
F3 C4 2.754(3) no .
F4 N1 3.499(3) no .
F4 C4 2.829(4) no .
F6 O1 2.947(3) no .
F6 O2 2.951(4) no .
F7 O2 2.938(3) no .
F7 O3 2.972(3) no .
F8 O1 2.960(4) no .
F8 O3 2.930(4) no .
F9 N2 2.706(4) no .
F9 C19 3.590(4) no .
F10 N2 2.691(4) no .
F11 N2 3.534(3) no .
F11 C19 2.784(4) no .
F12 N2 3.561(4) no .
F12 C19 2.743(4) no .
F14 O4 2.952(3) no .
F14 O6 2.975(3) no .
F15 O4 2.962(3) no .
F15 O5 2.911(3) no .
F16 O5 2.958(3) no .
F16 O6 2.960(3) no .
N1 C5 2.784(4) no .
N2 C20 2.782(4) no .
C1 C3 2.667(4) no .
C2 C4 2.738(4) no .
C2 C6 3.303(4) no .
C6 C9 2.748(4) no .
C7 C10 2.809(4) no .
C8 C11 2.804(4) no .
C16 C18 2.657(4) no .
C16 C22 3.571(4) no .
C17 C19 2.742(4) no .
C20 C21 3.287(4) no .
C21 C24 2.750(4) no .
C22 C25 2.803(4) no .
C23 C26 2.800(4) no .
I1 O1 2.700(2) no .
I1 O5 2.876(2) no 2_755
I2 O3 2.887(3) no 2_645
I2 O4 2.750(2) no 1_455
F1 F15 3.562(3) no 2_855
F1 O4 3.096(3) no 2_855
F2 F10 3.520(3) no 1_655
F2 N2 3.214(3) no 1_655
F2 C14 3.396(4) no 1_655
F2 C17 3.365(4) no 1_655
F3 F13 2.793(3) no .
F3 F14 2.936(3) no 4_555
F3 C29 3.563(4) no 4_655
F4 F4 3.004(3) no 3_866
F4 F15 3.132(4) no 2_855
F5 F10 2.922(3) no 1_655
F5 F16 3.306(3) no 4_655
F6 C7 3.304(4) no .
F6 C8 3.569(4) no .
F6 C12 3.495(4) no .
F7 F7 3.015(3) no 3_665
F7 C8 3.595(4) no 1_455
F7 C12 3.525(4) no 1_455
F8 F9 3.366(4) no 2_755
F8 F12 3.125(4) no 2_755
F8 C28 3.530(5) no 3_665
F9 F8 3.366(4) no 2_745
F9 F16 3.492(4) no 4_555
F9 C13 3.118(5) no 4_555
F10 F2 3.520(3) no 1_455
F10 F5 2.922(3) no 1_455
F10 F16 3.050(3) no 4_555
F11 C14 3.482(4) no .
F11 C27 3.462(4) no 1_655
F12 F8 3.125(4) no 2_745
F12 O1 3.049(3) no 2_745
F13 F3 2.793(3) no .
F13 F14 2.986(3) no 4_555
F13 C4 3.568(4) no .
F14 F3 2.936(3) no 4_554
F14 F13 2.986(3) no 4_554
F14 C26 3.344(4) no 1_655
F14 C29 3.487(4) no 1_655
F15 F1 3.562(3) no 2_845
F15 F4 3.132(4) no 2_845
F15 C4 3.442(4) no 4_554
F16 F5 3.306(3) no 4_454
F16 F9 3.492(4) no 4_554
F16 F10 3.050(3) no 4_554
F16 C25 3.414(4) no .
F16 C29 3.568(4) no .
O1 I1 2.700(2) no .
O1 F12 3.049(3) no 2_755
O1 C6 3.206(3) no .
O1 C7 3.538(4) no .
O1 C12 3.385(4) no .
O2 N1 3.317(4) no 1_455
O2 C2 3.307(4) no 1_455
O2 C6 3.547(4) no .
O2 C11 3.548(4) no .
O2 C14 3.476(4) no .
O2 C23 3.576(4) no .
O3 I2 2.887(3) no 2_655
O3 C2 3.494(4) no 1_455
O3 C12 3.223(4) no 1_455
O3 C16 3.127(4) no 2_655
O3 C17 3.134(4) no 2_655
O4 I2 2.750(2) no 1_655
O4 F1 3.096(3) no 2_845
O4 C21 3.339(4) no 1_655
O4 C26 3.557(4) no 1_655
O4 C29 3.297(4) no 1_655
O5 I1 2.876(2) no 2_745
O5 C1 3.172(3) no 2_745
O5 C5 3.056(4) no 2_745
O5 C20 3.244(3) no .
O5 C29 3.263(4) no .
O6 C10 3.439(4) no .
O6 C13 3.469(4) no .
O6 C19 3.216(4) no .
O6 C20 3.260(4) no .
O6 C21 3.554(4) no 1_655
N1 O2 3.317(4) no 1_655
N2 F2 3.214(3) no 1_455
C1 O5 3.172(3) no 2_755
C2 O2 3.307(4) no 1_655
C2 O3 3.494(4) no 1_655
C4 F13 3.568(4) no .
C4 F15 3.442(4) no 4_555
C5 O5 3.056(4) no 2_755
C6 O1 3.206(3) no .
C6 O2 3.547(4) no .
C7 F6 3.304(4) no .
C7 O1 3.538(4) no .
C8 F6 3.569(4) no .
C8 F7 3.595(4) no 1_655
C10 O6 3.439(4) no .
C11 O2 3.548(4) no .
C12 F6 3.495(4) no .
C12 F7 3.525(4) no 1_655
C12 O1 3.385(4) no .
C12 O3 3.223(4) no 1_655
C13 F9 3.118(5) no 4_554
C13 O6 3.469(4) no .
C14 F2 3.396(4) no 1_455
C14 F11 3.482(4) no .
C14 O2 3.476(4) no .
C14 C19 3.581(4) no .
C16 O3 3.127(4) no 2_645
C17 F2 3.365(4) no 1_455
C17 O3 3.134(4) no 2_645
C19 O6 3.216(4) no .
C19 C14 3.581(4) no .
C20 O5 3.244(3) no .
C20 O6 3.260(4) no .
C21 O4 3.339(4) no 1_455
C21 O6 3.554(4) no 1_455
C23 O2 3.576(4) no .
C25 F16 3.414(4) no .
C26 F14 3.344(4) no 1_455
C26 O4 3.557(4) no 1_455
C27 F11 3.462(4) no 1_455
C28 F8 3.530(5) no 3_665
C29 F3 3.563(4) no 4_454
C29 F14 3.487(4) no 1_455
C29 F16 3.568(4) no .
C29 O4 3.297(4) no 1_455
C29 O5 3.263(4) no .
I1 H2 3.0608 no .
I1 H5 3.1016 no .
I1 H12A 2.6852 no .
I1 H14A 2.5974 no .
I2 H17 3.1013 no .
I2 H20 3.0432 no .
I2 H27A 2.6640 no .
I2 H29B 3.0956 no .
I2 H29C 3.1850 no .
S1 H4 2.8765 no .
S3 H19 2.8619 no .
F3 H4 2.4656 no .
F4 H4 2.6214 no .
F11 H19 2.5504 no .
F12 H19 2.4578 no .
N1 H4 3.2406 no .
N2 H19 3.2439 no .
C1 H4 3.2460 no .
C1 H14A 3.1972 no .
C2 H5 3.2593 no .
C3 H2 3.1426 no .
C3 H5 3.2258 no .
C5 H2 3.2502 no .
C6 H2 2.8663 no .
C6 H8 3.2246 no .
C6 H10 3.2353 no .
C6 H12A 2.6251 no .
C6 H12B 3.1909 no .
C6 H12C 3.1607 no .
C6 H14A 2.6067 no .
C6 H14B 3.1559 no .
C6 H14C 3.1855 no .
C7 H2 3.0655 no .
C8 H10 3.2552 no .
C8 H12A 3.3072 no .
C8 H12B 2.7555 no .
C8 H12C 2.7555 no .
C8 H13A 3.3195 no .
C8 H13B 2.7767 no .
C8 H13C 2.7767 no .
C10 H8 3.2550 no .
C10 H13A 2.5593 no .
C10 H13B 3.1405 no .
C10 H13C 3.1511 no .
C10 H14A 3.3032 no .
C10 H14B 2.7577 no .
C10 H14C 2.7575 no .
C11 H2 3.5913 no .
C12 H2 3.4796 no .
C12 H8 2.6465 no .
C13 H8 2.6711 no .
C13 H10 2.6638 no .
C14 H10 2.6557 no .
C16 H19 3.2408 no .
C16 H27A 3.0981 no .
C17 H20 3.2591 no .
C17 H27A 3.3908 no .
C18 H17 3.1395 no .
C18 H20 3.2239 no .
C20 H17 3.2493 no .
C20 H29B 3.5255 no .
C21 H20 2.9243 no .
C21 H23 3.2297 no .
C21 H25 3.2271 no .
C21 H27A 2.6340 no .
C21 H27B 3.2004 no .
C21 H27C 3.1768 no .
C21 H29A 3.3398 no .
C21 H29B 2.8213 no .
C21 H29C 2.8213 no .
C23 H25 3.2462 no .
C23 H27A 3.3035 no .
C23 H27B 2.7551 no .
C23 H27C 2.7551 no .
C23 H28A 2.5611 no .
C23 H28B 3.1413 no .
C23 H28C 3.1448 no .
C25 H23 3.2451 no .
C25 H28A 3.3172 no .
C25 H28B 2.7739 no .
C25 H28C 2.7740 no .
C25 H29A 2.5425 no .
C25 H29B 3.1405 no .
C25 H29C 3.1265 no .
C26 H20 3.1015 no .
C27 H23 2.6420 no .
C28 H23 2.6575 no .
C28 H25 2.6671 no .
C29 H20 3.3792 no .
C29 H25 2.6442 no .
H2 H12A 3.4007 no .
H2 H12B 3.3286 no .
H4 H5 2.3710 no .
H5 H14A 3.4637 no .
H8 H12A 3.5793 no .
H8 H12B 2.6715 no .
H8 H12C 2.7018 no .
H8 H13B 2.7047 no .
H8 H13C 2.7279 no .
H10 H13A 2.3347 no .
H10 H13B 3.3067 no .
H10 H13C 3.3436 no .
H10 H14A 3.5867 no .
H10 H14B 2.7122 no .
H10 H14C 2.6856 no .
H17 H27A 3.2414 no .
H19 H20 2.3764 no .
H20 H29B 2.7468 no .
H23 H27A 3.5742 no .
H23 H27B 2.6697 no .
H23 H27C 2.6976 no .
H23 H28A 2.3312 no .
H23 H28B 3.3210 no .
H23 H28C 3.3171 no .
H25 H28A 3.5970 no .
H25 H28B 2.7207 no .
H25 H28C 2.7036 no .
H25 H29A 2.3088 no .
H25 H29B 3.3140 no .
H25 H29C 3.2990 no .
S1 H29A 3.5688 no 4_655
S2 H2 3.2287 no 1_455
S2 H12B 3.3414 no 1_455
S3 H14C 3.4772 no .
S4 H13A 3.5662 no .
S4 H19 3.3940 no .
S4 H20 3.0361 no .
S4 H29C 3.5326 no 1_655
F1 H5 2.9229 no 1_655
F1 H14A 2.7578 no 1_655
F2 H14A 2.9920 no 1_655
F2 H14B 3.2456 no 1_655
F2 H14C 3.3950 no 1_655
F2 H17 3.3327 no 1_655
F2 H27B 3.2134 no 1_655
F3 H25 3.1294 no 4_655
F3 H29A 2.9343 no 4_655
F3 H29C 3.4790 no 4_655
F4 H4 3.2591 no 3_866
F4 H29A 3.1580 no 4_655
F4 H29C 3.1738 no 2_755
F5 H5 3.3606 no 1_655
F5 H25 3.1438 no 4_655
F5 H29A 2.7140 no 4_655
F6 H8 3.0421 no 3_765
F6 H12C 2.9126 no .
F6 H28A 2.9199 no .
F7 H8 3.0118 no 1_455
F7 H12B 2.6658 no 1_455
F7 H23 3.4627 no .
F7 H28A 3.2681 no .
F7 H28A 3.1457 no 3_665
F7 H28C 3.4237 no 3_665
F8 H8 3.5400 no 3_765
F8 H13B 3.2170 no 3_765
F8 H13C 3.1440 no 3_765
F8 H17 3.5431 no 2_655
F8 H28A 3.3641 no 3_665
F8 H28C 2.8436 no 3_665
F9 H12C 3.4705 no 2_745
F9 H13A 3.1765 no 4_555
F9 H13B 2.4236 no 4_555
F9 H13C 3.3097 no 4_555
F9 H28B 3.2324 no 4_555
F10 H5 3.5280 no .
F10 H14C 3.2765 no .
F11 H14C 2.6196 no .
F11 H27A 2.9117 no 1_655
F11 H27C 3.2742 no 1_655
F12 H17 2.9566 no 1_655
F12 H27A 3.3357 no 1_655
F13 H4 3.4728 no .
F13 H17 3.5299 no 1_655
F14 H4 3.2971 no 4_554
F14 H13A 3.0373 no .
F14 H13C 3.5013 no .
F14 H29C 2.9514 no 1_655
F15 H4 2.5570 no 4_554
F15 H5 3.3559 no 2_745
F16 H13A 2.7902 no .
F16 H25 2.8906 no .
F16 H29A 3.0009 no .
F16 H29B 3.5293 no .
O1 H12A 2.8595 no .
O1 H12C 3.3506 no .
O2 H2 2.6697 no 1_455
O2 H14A 3.3233 no .
O2 H14B 3.0861 no .
O2 H23 2.7297 no .
O2 H27B 3.0801 no .
O3 H2 2.8383 no 1_455
O3 H12A 3.2291 no 1_455
O3 H12B 2.4479 no 1_455
O3 H17 2.8329 no 2_655
O4 H29C 2.4727 no 1_655
O5 H5 2.6902 no 2_745
O5 H20 2.4765 no .
O5 H29A 3.3580 no .
O5 H29B 2.4498 no .
O6 H10 2.7092 no .
O6 H13A 2.6478 no .
O6 H19 2.5978 no .
O6 H20 2.6801 no .
O6 H27A 3.5882 no 1_655
O6 H27C 3.5125 no 1_655
N1 H27B 2.9896 no 1_655
N2 H12A 3.3420 no 2_745
N2 H14C 3.3486 no .
N2 H28C 3.4643 no 4_555
C1 H29B 3.2553 no 2_755
C2 H27B 3.3908 no 1_655
C2 H27C 3.4575 no 1_655
C3 H29C 3.5353 no 2_755
C4 H29B 3.2966 no 2_755
C4 H29C 3.4583 no 2_755
C5 H29B 3.0278 no 2_755
C9 H27C 3.2838 no 1_655
C9 H28B 3.2553 no .
C10 H27C 3.1353 no 1_655
C11 H27C 3.4781 no 1_655
C13 H28B 2.9589 no .
C14 H27B 3.0373 no .
C15 H12B 3.3448 no 1_455
C16 H12A 3.3681 no 2_745
C17 H12A 3.3260 no 2_745
C17 H12B 3.4727 no 2_745
C18 H12A 3.3436 no 2_745
C18 H14C 2.7943 no .
C19 H10 3.5214 no .
C19 H12A 3.4001 no 2_745
C19 H14C 2.7080 no .
C20 H10 3.4413 no .
C20 H12A 3.4146 no 2_745
C20 H14B 3.5670 no .
C20 H14C 3.1865 no .
C22 H13C 3.5559 no 1_455
C22 H14B 3.0207 no .
C23 H10 3.4895 no .
C23 H13C 3.0797 no 1_455
C23 H14B 3.2266 no .
C24 H10 3.4754 no .
C24 H13C 3.3419 no 1_455
C27 H14B 2.8789 no .
C28 H13B 3.3028 no .
C30 H4 3.4200 no 4_554
C30 H13A 3.2355 no .
C30 H29C 3.5056 no 1_655
H2 S2 3.2287 no 1_655
H2 O2 2.6697 no 1_655
H2 O3 2.8383 no 1_655
H2 H27B 3.2581 no 1_655
H2 H27C 3.1684 no 1_655
H4 F4 3.2591 no 3_866
H4 F13 3.4728 no .
H4 F14 3.2971 no 4_555
H4 F15 2.5570 no 4_555
H4 C30 3.4200 no 4_555
H5 F1 2.9229 no 1_455
H5 F5 3.3606 no 1_455
H5 F10 3.5280 no .
H5 F15 3.3559 no 2_755
H5 O5 2.6902 no 2_755
H5 H29B 3.2471 no 2_755
H8 F6 3.0421 no 3_765
H8 F7 3.0118 no 1_655
H8 F8 3.5400 no 3_765
H10 O6 2.7092 no .
H10 C19 3.5214 no .
H10 C20 3.4413 no .
H10 C23 3.4895 no .
H10 C24 3.4754 no .
H10 H19 3.3148 no .
H10 H20 3.1528 no .
H10 H27C 3.3457 no 1_655
H12A O1 2.8595 no .
H12A O3 3.2291 no 1_655
H12A N2 3.3420 no 2_755
H12A C16 3.3681 no 2_755
H12A C17 3.3260 no 2_755
H12A C18 3.3436 no 2_755
H12A C19 3.4001 no 2_755
H12A C20 3.4146 no 2_755
H12B S2 3.3414 no 1_655
H12B F7 2.6658 no 1_655
H12B O3 2.4479 no 1_655
H12B C15 3.3448 no 1_655
H12B C17 3.4727 no 2_755
H12B H17 3.5187 no 2_755
H12B H28A 3.5445 no 3_765
H12B H28B 3.5991 no 3_765
H12B H28C 3.3073 no 3_765
H12C F6 2.9126 no .
H12C F9 3.4705 no 2_755
H12C O1 3.3506 no .
H12C H13B 3.3734 no 3_765
H12C H28A 3.5738 no 3_765
H12C H28B 3.1490 no 3_765
H12C H28C 3.5959 no 3_765
H13A S4 3.5662 no .
H13A F9 3.1765 no 4_554
H13A F14 3.0373 no .
H13A F16 2.7902 no .
H13A O6 2.6478 no .
H13A C30 3.2355 no .
H13A H28B 3.0089 no .
H13B F8 3.2170 no 3_765
H13B F9 2.4236 no 4_554
H13B C28 3.3028 no .
H13B H12C 3.3734 no 3_765
H13B H28B 2.3466 no .
H13C F8 3.1440 no 3_765
H13C F9 3.3097 no 4_554
H13C F14 3.5013 no .
H13C C22 3.5559 no 1_655
H13C C23 3.0797 no 1_655
H13C C24 3.3419 no 1_655
H13C H23 3.1111 no 1_655
H13C H27C 3.5581 no 1_655
H13C H28C 3.5958 no 1_655
H14A F1 2.7578 no 1_455
H14A F2 2.9920 no 1_455
H14A O2 3.3233 no .
H14A H27B 3.2754 no .
H14B F2 3.2456 no 1_455
H14B O2 3.0861 no .
H14B C20 3.5670 no .
H14B C22 3.0207 no .
H14B C23 3.2266 no .
H14B C27 2.8789 no .
H14B H23 3.1481 no .
H14B H27A 3.3396 no .
H14B H27B 2.1061 no .
H14C S3 3.4772 no .
H14C F2 3.3950 no 1_455
H14C F10 3.2765 no .
H14C F11 2.6196 no .
H14C N2 3.3486 no .
H14C C18 2.7943 no .
H14C C19 2.7080 no .
H14C C20 3.1865 no .
H14C H19 2.9303 no .
H14C H27B 3.5178 no .
H17 F2 3.3327 no 1_455
H17 F8 3.5431 no 2_645
H17 F12 2.9566 no 1_455
H17 F13 3.5299 no 1_455
H17 O3 2.8329 no 2_645
H17 H12B 3.5187 no 2_745
H17 H28C 3.1922 no 4_555
H19 S4 3.3940 no .
H19 O6 2.5978 no .
H19 H10 3.3148 no .
H19 H14C 2.9303 no .
H19 H27A 3.1675 no 1_655
H19 H27C 3.5880 no 1_655
H20 S4 3.0361 no .
H20 O5 2.4765 no .
H20 O6 2.6801 no .
H20 H10 3.1528 no .
H23 F7 3.4627 no .
H23 O2 2.7297 no .
H23 H13C 3.1111 no 1_455
H23 H14B 3.1481 no .
H25 F3 3.1294 no 4_454
H25 F5 3.1438 no 4_454
H25 F16 2.8906 no .
H27A F11 2.9117 no 1_455
H27A F12 3.3357 no 1_455
H27A O6 3.5882 no 1_455
H27A H14B 3.3396 no .
H27A H19 3.1675 no 1_455
H27B F2 3.2134 no 1_455
H27B O2 3.0801 no .
H27B N1 2.9896 no 1_455
H27B C2 3.3908 no 1_455
H27B C14 3.0373 no .
H27B H2 3.2581 no 1_455
H27B H14A 3.2754 no .
H27B H14B 2.1061 no .
H27B H14C 3.5178 no .
H27C F11 3.2742 no 1_455
H27C O6 3.5125 no 1_455
H27C C2 3.4575 no 1_455
H27C C9 3.2838 no 1_455
H27C C10 3.1353 no 1_455
H27C C11 3.4781 no 1_455
H27C H2 3.1684 no 1_455
H27C H10 3.3457 no 1_455
H27C H13C 3.5581 no 1_455
H27C H19 3.5880 no 1_455
H28A F6 2.9199 no .
H28A F7 3.2681 no .
H28A F7 3.1457 no 3_665
H28A F8 3.3641 no 3_665
H28A H12B 3.5445 no 3_765
H28A H12C 3.5738 no 3_765
H28B F9 3.2324 no 4_554
H28B C9 3.2553 no .
H28B C13 2.9589 no .
H28B H12B 3.5991 no 3_765
H28B H12C 3.1490 no 3_765
H28B H13A 3.0089 no .
H28B H13B 2.3466 no .
H28C F7 3.4237 no 3_665
H28C F8 2.8436 no 3_665
H28C N2 3.4643 no 4_554
H28C H12B 3.3073 no 3_765
H28C H12C 3.5959 no 3_765
H28C H13C 3.5958 no 1_455
H28C H17 3.1922 no 4_554
H29A S1 3.5688 no 4_454
H29A F3 2.9343 no 4_454
H29A F4 3.1580 no 4_454
H29A F5 2.7140 no 4_454
H29A F16 3.0009 no .
H29A O5 3.3580 no .
H29B F16 3.5293 no .
H29B O5 2.4498 no .
H29B C1 3.2553 no 2_745
H29B C4 3.2966 no 2_745
H29B C5 3.0278 no 2_745
H29B H5 3.2471 no 2_745
H29C S4 3.5326 no 1_455
H29C F3 3.4790 no 4_454
H29C F4 3.1738 no 2_745
H29C F14 2.9514 no 1_455
H29C O4 2.4727 no 1_455
H29C C3 3.5353 no 2_745
H29C C4 3.4583 no 2_745
H29C C30 3.5056 no 1_455

loop_
_geom_torsion_atom_site_label_1
_geom_torsion_atom_site_label_2
_geom_torsion_atom_site_label_3
_geom_torsion_atom_site_label_4
_geom_torsion
_geom_torsion_publ_flag
C1 I1 C6 C7 -103.42(16) no
C1 I1 C6 C11 75.51(16) no
C6 I1 C1 C2 42.95(16) no
C6 I1 C1 C5 -139.43(15) no
C16 I2 C21 C22 -72.53(17) no
C16 I2 C21 C26 105.63(17) no
C21 I2 C16 C17 132.41(17) no
C21 I2 C16 C20 -48.65(17) no
F1 S1 C3 N1 39.59(17) no
F1 S1 C3 C4 -139.55(17) no
F2 S1 C3 N1 -50.49(17) no
F2 S1 C3 C4 130.37(17) no
F3 S1 C3 N1 -140.57(16) no
F3 S1 C3 C4 40.28(18) no
F4 S1 C3 N1 129.26(16) no
F4 S1 C3 C4 -49.89(18) no
O1 S2 C15 F6 60.0(3) no
O1 S2 C15 F7 179.66(19) no
O1 S2 C15 F8 -61.5(3) no
O2 S2 C15 F6 -60.5(3) no
O2 S2 C15 F7 59.2(3) no
O2 S2 C15 F8 178.0(2) no
O3 S2 C15 F6 178.5(2) no
O3 S2 C15 F7 -61.8(3) no
O3 S2 C15 F8 57.0(3) no
F9 S3 C18 N2 47.34(18) no
F9 S3 C18 C19 -133.23(18) no
F10 S3 C18 N2 -44.71(18) no
F10 S3 C18 C19 134.72(18) no
F11 S3 C18 N2 -133.11(17) no
F11 S3 C18 C19 46.32(18) no
F12 S3 C18 N2 138.49(17) no
F12 S3 C18 C19 -42.08(18) no
O4 S4 C30 F14 -59.8(3) no
O4 S4 C30 F15 61.5(3) no
O4 S4 C30 F16 -179.36(19) no
O5 S4 C30 F14 -178.44(18) no
O5 S4 C30 F15 -57.1(3) no
O5 S4 C30 F16 62.0(3) no
O6 S4 C30 F14 60.5(3) no
O6 S4 C30 F15 -178.15(19) no
O6 S4 C30 F16 -59.1(3) no
C2 N1 C3 S1 -178.34(19) no
C2 N1 C3 C4 0.7(4) no
C3 N1 C2 C1 -0.1(4) no
C17 N2 C18 S3 178.94(19) no
C17 N2 C18 C19 -0.4(4) no
C18 N2 C17 C16 -0.7(4) no
I1 C1 C2 N1 176.41(15) no
I1 C1 C5 C4 -175.76(14) no
C2 C1 C5 C4 1.8(4) no
C5 C1 C2 N1 -1.2(4) no
S1 C3 C4 C5 178.97(15) no
N1 C3 C4 C5 -0.1(4) no
C3 C4 C5 C1 -1.2(4) no
I1 C6 C7 C8 173.35(14) no
I1 C6 C7 C12 -9.5(4) no
I1 C6 C11 C10 -173.53(14) no
I1 C6 C11 C14 9.2(3) no
C7 C6 C11 C10 5.3(4) no
C7 C6 C11 C14 -171.9(3) no
C11 C6 C7 C8 -5.5(4) no
C11 C6 C7 C12 171.6(3) no
C6 C7 C8 C9 0.8(4) no
C12 C7 C8 C9 -176.5(3) no
C7 C8 C9 C10 3.7(5) no
C7 C8 C9 C13 -177.3(3) no
C8 C9 C10 C11 -3.9(5) no
C13 C9 C10 C11 177.1(3) no
C9 C10 C11 C6 -0.4(4) no
C9 C10 C11 C14 176.9(3) no
I2 C16 C17 N2 179.94(16) no
I2 C16 C20 C19 -179.20(14) no
C17 C16 C20 C19 -0.3(4) no
C20 C16 C17 N2 1.0(4) no
S3 C18 C19 C20 -178.19(15) no
N2 C18 C19 C20 1.2(4) no
C18 C19 C20 C16 -0.8(4) no
I2 C21 C22 C23 175.28(15) no
I2 C21 C22 C27 -7.0(4) no
I2 C21 C26 C25 -175.88(14) no
I2 C21 C26 C29 5.4(4) no
C22 C21 C26 C25 2.1(4) no
C22 C21 C26 C29 -176.6(3) no
C26 C21 C22 C23 -2.8(4) no
C26 C21 C22 C27 175.0(3) no
C21 C22 C23 C24 1.1(4) no
C27 C22 C23 C24 -176.8(3) no
C22 C23 C24 C25 1.0(5) no
C22 C23 C24 C28 -178.7(3) no
C23 C24 C25 C26 -1.7(5) no
C28 C24 C25 C26 178.0(3) no
C24 C25 C26 C21 0.2(4) no
C24 C25 C26 C29 179.0(3) no
